data_1540016
loop_
_publ_author_name
'von Schnering, H.G.'
'Menge, G.'

_publ_section_title
;
 Dibariumheptaphosphidchlorid Ba2 P7 Cl, eine Verbindung mit dem
 polycyklischen Anion P7(3-)
;
_journal_name_full 'Zeitschrift fuer Anorganische und Allgemeine Chemie'
_journal_page_first 33
_journal_page_last 40
_journal_volume 481
_journal_year 1981
_chemical_formula_sum 'Ba2 Cl P7'
_chemical_name_systematic 'Ba2 P7 Cl'
_space_group_IT_number 11
_symmetry_space_group_name_Hall '-P 2yb'
_symmetry_space_group_name_H-M 'P 1 21/m 1'
_cell_angle_alpha 90
_cell_angle_beta 95.27
_cell_angle_gamma 90
_cell_formula_units_Z 2
_cell_length_a 11.726
_cell_length_b 6.829
_cell_length_c 6.337
_cell_volume 505.302
_citation_journal_id_ASTM ZAACAB
_cod_data_source_file vonSchnering_ZAACAB_1981_10.cif
_cod_data_source_block Ba2Cl1P7
_cod_original_formula_sum 'Ba2 Cl1 P7'
_cod_database_code 1540016

loop_
_symmetry_equiv_pos_as_xyz
x,y,z
-x,y+1/2,-z
-x,-y,-z
x,-y-1/2,z

loop_
_atom_site_label
_atom_site_type_symbol
_atom_site_fract_x
_atom_site_fract_y
_atom_site_fract_z
_atom_site_occupancy
_atom_site_U_iso_or_equiv
Cl1 Cl 0.9113 0.25 0.6366 1 0.0
P1 P 0.451 0.25 0.01 1 0.0
P4 P 0.1946 0.0047 0.8828 1 0.0
Ba2 Ba 0.6524 0.25 0.4332 1 0.0
P3 P 0.408 0.25 0.6722 1 0.0
Ba1 Ba 0.0451 0.25 0.2292 1 0.0
P5 P 0.3141 0.0786 0.1466 1 0.0
P2 P 0.2222 0.25 0.6767 1 0.0
